data_2011125
loop_
_publ_author_name
'Lough, Alan J.'
'Gregson, Richard M.'
'Ferguson, George'
'Glidewell, Christopher'

_publ_section_title
;Chains of fused rings in the hydrogen-bonded structure of
 <i>meso</i>-6,13-diamino-6,13-dimethyl-1,4,8,11-tetraazacyclotetradecane--2,2'-biphenol
 (1/2)
;
_journal_issue 7
_journal_name_full 'Acta Crystallographica Section C'
_journal_page_first 859
_journal_page_last 861
_journal_paper_doi 10.1107/S0108270100005527
_journal_volume 56
_journal_year 2000
_chemical_formula_moiety 'C12 H32 N6, 2(C12 H9 O2)'
_chemical_formula_sum 'C36 H50 N6 O4'
_chemical_formula_weight 630.82
_chemical_name_systematic
;
meso-6,13-Diamino-6,13-dimethyl-1,4,8,11-
tetraazacyclotetradecane--2,2'-biphenol (1/2)
;
_space_group_IT_number 2
_symmetry_cell_setting triclinic
_symmetry_space_group_name_Hall '-P 1'
_symmetry_space_group_name_H-M 'P -1'
_cell_angle_alpha 83.841(2)
_cell_angle_beta 82.063(2)
_cell_angle_gamma 79.433(3)
_cell_formula_units_Z 1
_cell_length_a 7.3994(3)
_cell_length_b 9.9179(4)
_cell_length_c 11.3987(6)
_cell_measurement_reflns_used 4644
_cell_measurement_temperature 100.0(10)
_cell_measurement_theta_max 30.03
_cell_measurement_theta_min 2.65
_cell_volume 811.56(6)
_computing_cell_refinement 'DENZO-SMN (Otwinowski & Minor, 1997)'
_computing_data_collection 'Kappa-CCD server software (Nonius, 1997)'
_computing_data_reduction 'DENZO-SMN (Otwinowski & Minor, 1997)'
_computing_molecular_graphics 'ORTEP (Johnson, 1976), PLATON (Spek, 2000)'
_computing_publication_material 'SHELXL-97  and WordPerfect macro PRPKAPPA (Ferguson, 1999)'
_computing_structure_refinement 'SHELXL-97 (Sheldrick, 1997b)'
_computing_structure_solution 'SHELXS-97 (Sheldrick, 1997a)'
_diffrn_ambient_temperature 100.0(10)
_diffrn_measured_fraction_theta_full .977
_diffrn_measured_fraction_theta_max .977
_diffrn_measurement_device_type Kappa-CCD
_diffrn_measurement_method '\f scans and \w scans with \k offsets'
_diffrn_radiation_monochromator graphite
_diffrn_radiation_source 'fine-focus sealed X-ray tube'
_diffrn_radiation_type 'Mo K\a'
_diffrn_radiation_wavelength .71073
_diffrn_reflns_av_R_equivalents .025
_diffrn_reflns_av_sigmaI/netI .0528
_diffrn_reflns_limit_h_max 10
_diffrn_reflns_limit_h_min 0
_diffrn_reflns_limit_k_max 13
_diffrn_reflns_limit_k_min -13
_diffrn_reflns_limit_l_max 16
_diffrn_reflns_limit_l_min -15
_diffrn_reflns_number 15144
_diffrn_reflns_theta_full 30.03
_diffrn_reflns_theta_max 30.03
_diffrn_reflns_theta_min 2.65
_diffrn_standards_decay_% negligible
_exptl_absorpt_coefficient_mu .085
_exptl_absorpt_correction_T_max .9898
_exptl_absorpt_correction_T_min .9831
_exptl_absorpt_correction_type multi-scan
_exptl_absorpt_process_details 'DENZO-SMN (Otwinowski & Minor, 1997)'
_exptl_crystal_colour colourless
_exptl_crystal_density_diffrn 1.291
_exptl_crystal_density_method 'not measured'
_exptl_crystal_description plate
_exptl_crystal_F_000 340
_exptl_crystal_size_max .20
_exptl_crystal_size_mid .20
_exptl_crystal_size_min .12
_refine_diff_density_max .309
_refine_diff_density_min -.257
_refine_ls_extinction_method none
_refine_ls_goodness_of_fit_ref 1.045
_refine_ls_hydrogen_treatment constr
_refine_ls_matrix_type full
_refine_ls_number_parameters 211
_refine_ls_number_reflns 4644
_refine_ls_number_restraints 0
_refine_ls_restrained_S_all 1.045
_refine_ls_R_factor_all .0630
_refine_ls_R_factor_gt .0452
_refine_ls_shift/su_max .001
_refine_ls_shift/su_mean .000
_refine_ls_structure_factor_coef Fsqd
_refine_ls_weighting_details 'w=1/[\s^2^(Fo^2^)+(0.0461P)^2^+0.2179P] where P=(Fo^2^+2Fc^2^)/3'
_refine_ls_weighting_scheme calc
_refine_ls_wR_factor_ref .1169
_reflns_number_gt 3615
_reflns_number_total 4644
_reflns_threshold_expression >2\s(I)
_cod_data_source_file gg1003.cif
_cod_data_source_block IV
_cod_depositor_comments
;
The following automatic conversions were performed:

'_exptl_absorpt_correction_type' value 'Multi-scan' changed to
'multi-scan' according to
/home/saulius/struct/CIF-dictionaries/cif_core.dic dictionary named
'cif_core.dic' version 2.4.1 from 2010-06-29.

Automatic conversion script
Id: cif_fix_values 1715 2011-07-08 13:25:40Z adriana 
;
_cod_database_code 2011125
_cod_database_fobs_code 2011125

loop_
_symmetry_equiv_pos_as_xyz
'x, y, z'
'-x, -y, -z'

loop_
_atom_site_label
_atom_site_fract_x
_atom_site_fract_y
_atom_site_fract_z
_atom_site_U_iso_or_equiv
_atom_site_adp_type
_atom_site_calc_flag
_atom_site_refinement_flags
_atom_site_occupancy
_atom_site_disorder_assembly
_atom_site_disorder_group
_atom_site_type_symbol
N1 .26776(13) .53027(9) .63539(9) .0155(2) Uani d . 1 . . N
C2 .35578(16) .41819(11) .71784(10) .0173(2) Uani d . 1 . . C
C3 .43535(16) .29085(11) .65316(11) .0183(2) Uani d . 1 . . C
N4 .60017(13) .31335(9) .57037(9) .0159(2) Uani d . 1 . . N
C5 .67191(16) .19325(11) .50128(11) .0170(2) Uani d . 1 . . C
C6 .83736(15) .21451(11) .40834(11) .0165(2) Uani d . 1 . . C
N6 .99110(14) .23173(10) .47082(9) .0188(2) Uani d . 1 . . N
C61 .89702(17) .08409(12) .34210(12) .0214(3) Uani d . 1 . . C
C7 .78380(16) .33313(11) .31357(10) .0167(2) Uani d . 1 . . C
O1 -.34095(11) .63896(8) .65499(8) .01968(19) Uani d . 1 . . O
C11 -.25353(15) .61481(12) .85396(11) .0177(2) Uani d . 1 . . C
C12 -.32534(15) .69552(12) .75579(11) .0183(2) Uani d . 1 . . C
C13 -.38331(16) .83775(12) .76135(12) .0213(3) Uani d . 1 . . C
C14 -.36855(17) .90123(13) .86120(13) .0244(3) Uani d . 1 . . C
C15 -.29048(17) .82470(13) .95636(12) .0252(3) Uani d . 1 . . C
C16 -.23330(17) .68370(13) .95163(12) .0222(3) Uani d . 1 . . C
O2 -.07022(11) .45233(8) .65511(7) .01756(18) Uani d . 1 . . O
C21 -.20585(16) .46151(11) .86038(11) .0177(2) Uani d . 1 . . C
C22 -.11255(15) .38814(11) .76320(11) .0164(2) Uani d . 1 . . C
C23 -.06458(17) .24355(12) .78067(11) .0201(2) Uani d . 1 . . C
C25 -.20873(18) .24406(13) .98314(12) .0251(3) Uani d . 1 . . C
C24 -.11128(18) .17297(12) .88916(12) .0236(3) Uani d . 1 . . C
C26 -.25381(17) .38620(13) .96815(12) .0225(3) Uani d . 1 . . C
H1A .1629 .5057 .6150 .019 Uiso calc R 1 . . H
H1B .3482 .5388 .5669 .019 Uiso calc R 1 . . H
H2A .2625 .3956 .7845 .021 Uiso calc R 1 . . H
H2B .4557 .4499 .7513 .021 Uiso calc R 1 . . H
H3A .4693 .2121 .7116 .022 Uiso calc R 1 . . H
H3B .3407 .2682 .6085 .022 Uiso calc R 1 . . H
H4A .6907 .3290 .6125 .019 Uiso calc R 1 . . H
H5A .5712 .1732 .4605 .020 Uiso calc R 1 . . H
H5B .7098 .1122 .5566 .020 Uiso calc R 1 . . H
H6A 1.0927 .2394 .4172 .028 Uiso calc R 1 . . H
H6B .9585 .3091 .5105 .028 Uiso calc R 1 . . H
H61A .9246 .0043 .3994 .032 Uiso calc R 1 . . H
H61B 1.0079 .0930 .2859 .032 Uiso calc R 1 . . H
H61C .7968 .0715 .2986 .032 Uiso calc R 1 . . H
H7A .8894 .3363 .2503 .020 Uiso calc R 1 . . H
H7B .6780 .3148 .2769 .020 Uiso calc R 1 . . H
H1 -.2516 .5745 .6422 .030 Uiso calc R 1 . . H
H13 -.4335 .8914 .6955 .026 Uiso calc R 1 . . H
H14 -.4119 .9972 .8645 .029 Uiso calc R 1 . . H
H15 -.2762 .8682 1.0240 .030 Uiso calc R 1 . . H
H16 -.1786 .6320 1.0167 .027 Uiso calc R 1 . . H
H23 .0010 .1936 .7168 .024 Uiso calc R 1 . . H
H25 -.2441 .1958 1.0569 .030 Uiso calc R 1 . . H
H24 -.0765 .0757 .8992 .028 Uiso calc R 1 . . H
H26 -.3194 .4344 1.0330 .027 Uiso calc R 1 . . H

loop_
_atom_site_aniso_label
_atom_site_aniso_U_11
_atom_site_aniso_U_22
_atom_site_aniso_U_33
_atom_site_aniso_U_12
_atom_site_aniso_U_13
_atom_site_aniso_U_23
N1 .0150(4) .0163(4) .0145(5) -.0012(3) -.0015(4) -.0014(3)
C2 .0175(5) .0184(5) .0143(6) -.0008(4) -.0005(4) .0010(4)
C3 .0179(5) .0168(5) .0185(6) -.0027(4) .0008(4) .0010(4)
N4 .0149(4) .0169(4) .0158(5) -.0025(3) -.0004(4) -.0035(4)
C5 .0183(5) .0150(5) .0177(6) -.0027(4) -.0018(4) -.0017(4)
C6 .0159(5) .0161(5) .0171(6) -.0011(4) -.0017(4) -.0028(4)
N6 .0164(5) .0202(5) .0194(5) -.0012(4) -.0021(4) -.0033(4)
C61 .0219(6) .0181(5) .0238(7) -.0001(4) -.0018(5) -.0063(5)
C7 .0173(5) .0171(5) .0155(6) -.0016(4) -.0008(4) -.0042(4)
O1 .0185(4) .0213(4) .0196(4) -.0010(3) -.0051(3) -.0043(3)
C11 .0129(5) .0218(5) .0183(6) -.0031(4) .0011(4) -.0042(4)
C12 .0128(5) .0220(5) .0208(6) -.0040(4) -.0006(4) -.0050(4)
C13 .0169(5) .0208(5) .0263(7) -.0024(4) -.0037(5) -.0029(5)
C14 .0183(6) .0230(6) .0323(7) -.0035(4) .0005(5) -.0092(5)
C15 .0224(6) .0290(6) .0258(7) -.0054(5) .0006(5) -.0122(5)
C16 .0195(6) .0282(6) .0192(6) -.0044(5) -.0008(5) -.0056(5)
O2 .0187(4) .0186(4) .0152(4) -.0038(3) -.0010(3) -.0012(3)
C21 .0149(5) .0213(5) .0178(6) -.0041(4) -.0027(4) -.0024(4)
C22 .0144(5) .0191(5) .0171(6) -.0051(4) -.0040(4) -.0011(4)
C23 .0206(6) .0199(5) .0207(6) -.0041(4) -.0049(5) -.0025(4)
C25 .0267(6) .0278(6) .0217(7) -.0105(5) -.0032(5) .0041(5)
C24 .0256(6) .0212(6) .0256(7) -.0079(5) -.0066(5) .0014(5)
C26 .0204(6) .0287(6) .0182(6) -.0060(5) -.0002(5) -.0015(5)

loop_
_atom_type_symbol
_atom_type_description
_atom_type_scat_dispersion_real
_atom_type_scat_dispersion_imag
_atom_type_scat_source
C C .0033 .0016 'International Tables Vol C Tables 4.2.6.8 and 6.1.1.4'
H H .0000 .0000 'International Tables Vol C Tables 4.2.6.8 and 6.1.1.4'
N N .0061 .0033 'International Tables Vol C Tables 4.2.6.8 and 6.1.1.4'
O O .0106 .0060 'International Tables Vol C Tables 4.2.6.8 and 6.1.1.4'

loop_
_geom_angle_atom_site_label_1
_geom_angle_atom_site_label_2
_geom_angle_atom_site_label_3
_geom_angle_site_symmetry_1
_geom_angle_site_symmetry_3
_geom_angle
_geom_angle_publ_flag
C2 N1 C7 . 2_666 113.74(9) no
C2 N1 H1A . . 108.8 no
C7 N1 H1A 2_666 . 108.8 no
C2 N1 H1B . . 108.8 no
C7 N1 H1B 2_666 . 108.8 no
H1A N1 H1B . . 107.7 no
N1 C2 C3 . . 110.60(10) no
N1 C2 H2A . . 109.5 no
C3 C2 H2A . . 109.5 no
N1 C2 H2B . . 109.5 no
C3 C2 H2B . . 109.5 no
H2A C2 H2B . . 108.1 no
N4 C3 C2 . . 110.57(9) no
N4 C3 H3A . . 109.5 no
C2 C3 H3A . . 109.5 no
N4 C3 H3B . . 109.5 no
C2 C3 H3B . . 109.5 no
H3A C3 H3B . . 108.1 no
C3 N4 C5 . . 111.07(8) no
C3 N4 H4A . . 109.4 no
C5 N4 H4A . . 109.4 no
N4 C5 C6 . . 113.24(9) no
N4 C5 H5A . . 108.9 no
C6 C5 H5A . . 108.9 no
N4 C5 H5B . . 108.9 no
C6 C5 H5B . . 108.9 no
H5A C5 H5B . . 107.7 no
N6 C6 C61 . . 108.16(9) no
N6 C6 C5 . . 108.31(10) no
C61 C6 C5 . . 108.15(9) no
N6 C6 C7 . . 114.11(9) no
C61 C6 C7 . . 106.25(10) no
C5 C6 C7 . . 111.64(9) no
C6 N6 H6A . . 109.5 no
C6 N6 H6B . . 109.5 no
H6A N6 H6B . . 109.5 no
C6 C61 H61A . . 109.5 no
C6 C61 H61B . . 109.5 no
H61A C61 H61B . . 109.5 no
C6 C61 H61C . . 109.5 no
H61A C61 H61C . . 109.5 no
H61B C61 H61C . . 109.5 no
N1 C7 C6 2_666 . 112.33(9) no
N1 C7 H7A 2_666 . 109.1 no
C6 C7 H7A . . 109.1 no
N1 C7 H7B 2_666 . 109.1 no
C6 C7 H7B . . 109.1 no
H7A C7 H7B . . 107.9 no
C12 O1 H1 . . 109.5 no
C16 C11 C12 . . 117.45(11) no
C16 C11 C21 . . 119.17(11) no
C12 C11 C21 . . 123.33(11) no
O1 C12 C13 . . 118.55(11) no
O1 C12 C11 . . 121.67(10) no
C13 C12 C11 . . 119.79(11) no
C14 C13 C12 . . 121.06(12) no
C14 C13 H13 . . 119.5 no
C12 C13 H13 . . 119.5 no
C13 C14 C15 . . 119.98(12) no
C13 C14 H14 . . 120.0 no
C15 C14 H14 . . 120.0 no
C14 C15 C16 . . 119.24(12) no
C14 C15 H15 . . 120.4 no
C16 C15 H15 . . 120.4 no
C15 C16 C11 . . 122.34(12) no
C15 C16 H16 . . 118.8 no
C11 C16 H16 . . 118.8 no
C26 C21 C22 . . 118.34(10) no
C26 C21 C11 . . 118.52(10) no
C22 C21 C11 . . 123.14(10) no
O2 C22 C23 . . 119.46(10) no
O2 C22 C21 . . 121.94(10) no
C23 C22 C21 . . 118.60(11) no
C24 C23 C22 . . 121.34(11) no
C24 C23 H23 . . 119.3 no
C22 C23 H23 . . 119.3 no
C26 C25 C24 . . 119.22(12) no
C26 C25 H25 . . 120.4 no
C24 C25 H25 . . 120.4 no
C23 C24 C25 . . 120.15(11) no
C23 C24 H24 . . 119.9 no
C25 C24 H24 . . 119.9 no
C25 C26 C21 . . 122.28(12) no
C25 C26 H26 . . 118.9 no
C21 C26 H26 . . 118.9 no

loop_
_geom_bond_atom_site_label_1
_geom_bond_atom_site_label_2
_geom_bond_site_symmetry_2
_geom_bond_distance
_geom_bond_publ_flag
N1 C2 . 1.4908(14) y
N1 H1A . .92 no
N1 H1B . .92 no
C2 C3 . 1.5142(16) y
C2 H2A . .99 no
C2 H2B . .99 no
C3 N4 . 1.4713(14) y
C3 H3A . .99 no
C3 H3B . .99 no
N4 C5 . 1.4748(14) y
N4 H4A . .92 no
C5 C6 . 1.5343(15) y
C5 H5A . .99 no
C5 H5B . .99 no
C6 C7 . 1.5436(16) y
C7 N1 2_666 1.4960(14) y
C6 N6 . 1.4668(15) y
C6 C61 . 1.5317(15) y
N6 H6A . .9100 no
N6 H6B . .9100 no
C61 H61A . .98 no
C61 H61B . .98 no
C61 H61C . .98 no
C7 H7A . .99 no
C7 H7B . .99 no
O1 C12 . 1.3590(14) y
O1 H1 . .84 no
C11 C16 . 1.4054(17) no
C11 C12 . 1.4111(17) no
C11 C21 . 1.4927(16) y
C12 C13 . 1.4028(16) no
C13 C14 . 1.3846(18) no
C13 H13 . .95 no
C14 C15 . 1.386(2) no
C14 H14 . .9500 no
C15 C16 . 1.3893(17) no
C15 H15 . .95 no
C16 H16 . .95 no
O2 C22 . 1.3490(14) y
C21 C26 . 1.4045(17) no
C21 C22 . 1.4180(16) no
C22 C23 . 1.4120(16) no
C23 C24 . 1.3870(17) no
C23 H23 . .95 no
C25 C26 . 1.3854(18) no
C25 C24 . 1.3881(19) no
C25 H25 . .95 no
C24 H24 . .95 no
C26 H26 . .95 no

loop_
_geom_hbond_atom_site_label_D
_geom_hbond_atom_site_label_H
_geom_hbond_atom_site_label_A
_geom_hbond_site_symmetry_A
_geom_hbond_distance_DH
_geom_hbond_distance_HA
_geom_hbond_distance_DA
_geom_hbond_angle_DHA
_geom_hbond_publ_flag
O1 H1 O2 . .84 1.65 2.4656(11) 164 yes
N1 H1A O2 . .92 1.88 2.7238(12) 152 yes
N1 H1B N4 2_666 .92 2.07 2.8290(13) 139 yes
N4 H4A O2 1_655 .92 2.45 3.3091(13) 155 yes
N6 H6A O1 2_666 .91 2.39 3.1938(13) 148 yes
N6 H6B O2 1_655 .91 2.25 3.1248(13) 160 yes

loop_
_geom_torsion_atom_site_label_1
_geom_torsion_atom_site_label_2
_geom_torsion_atom_site_label_3
_geom_torsion_atom_site_label_4
_geom_torsion_site_symmetry_1
_geom_torsion_site_symmetry_3
_geom_torsion_site_symmetry_4
_geom_torsion
_geom_torsion_publ_flag
C7 N1 C2 C3 2_666 . . -169.63(9) y
N1 C2 C3 N4 . . . 71.01(12) y
C2 C3 N4 C5 . . . -176.37(9) y
C3 N4 C5 C6 . . . 176.69(9) y
N4 C5 C6 C7 . . . -62.80(13) y
C5 C6 C7 N1 . . 2_666 65.56(12) y
C6 C7 N1 C2 . 2_666 2_666 168.45(9) y
N4 C5 C6 N6 . . . 63.65(12) y
N4 C5 C6 C61 . . . -179.35(10) y
N6 C6 C7 N1 . . 2_666 -57.66(12) no
C61 C6 C7 N1 . . 2_666 -176.75(9) no
C16 C11 C12 O1 . . . 176.56(10) no
C21 C11 C12 O1 . . . -5.87(17) no
C16 C11 C12 C13 . . . -3.70(16) no
C21 C11 C12 C13 . . . 173.87(10) no
O1 C12 C13 C14 . . . -179.19(10) no
C11 C12 C13 C14 . . . 1.06(17) no
C12 C13 C14 C15 . . . 1.91(18) no
C13 C14 C15 C16 . . . -2.08(18) no
C14 C15 C16 C11 . . . -.73(18) no
C12 C11 C16 C15 . . . 3.59(17) no
C21 C11 C16 C15 . . . -174.08(11) no
C12 C11 C21 C22 . . . 42.59(16) y
C16 C11 C21 C26 . . . 39.40(15) y
C12 C11 C21 C26 . . . -138.12(12) y
C16 C11 C21 C22 . . . -139.89(12) y
C26 C21 C22 O2 . . . 176.54(10) no
C11 C21 C22 O2 . . . -4.16(17) no
C26 C21 C22 C23 . . . -2.89(16) no
C11 C21 C22 C23 . . . 176.41(11) no
O2 C22 C23 C24 . . . -177.69(11) no
C21 C22 C23 C24 . . . 1.75(17) no
C22 C23 C24 C25 . . . .64(19) no
C26 C25 C24 C23 . . . -1.83(19) no
C24 C25 C26 C21 . . . .62(19) no
C22 C21 C26 C25 . . . 1.76(18) no
C11 C21 C26 C25 . . . -177.56(11) no
